data_2011736
loop_
_publ_author_name
'Ne\<cas, Marek'
'Dost\'al, Ji\<r\'i'
'Slav\'ik, Ji\<r\'i'

_publ_section_title
;
 (--)-Argemonine hemihydrate
;
_journal_issue 1
_journal_name_full 'Acta Crystallographica Section C'
_journal_page_first 66
_journal_page_last 67
_journal_paper_doi 10.1107/S010827010001252X
_journal_volume 57
_journal_year 2001
_chemical_formula_iupac 'C21 H25 N O4, 0.5H2 O'
_chemical_formula_moiety 'C21 H25 N O4, 0.5H2 O'
_chemical_formula_sum 'C21 H26 N O4.5'
_chemical_formula_weight 364.43
_chemical_name_common '(-)-Argemonine hemihydrate'
_chemical_name_systematic
;
(6S,12S)-2,3,8,9-tetramethoxy-13-methyl-13-
azadibenzo[b,f]bicyclo[3.3.1]nona-2,6-diene hemihydrate
;
_space_group_IT_number 5
_symmetry_cell_setting monoclinic
_symmetry_space_group_name_Hall 'C 2y'
_symmetry_space_group_name_H-M 'C 1 2 1'
_audit_creation_method SHELXL-97
_cell_angle_alpha 90.00
_cell_angle_beta 126.96(3)
_cell_angle_gamma 90.00
_cell_formula_units_Z 4
_cell_length_a 18.169(4)
_cell_length_b 9.801(2)
_cell_length_c 12.726(3)
_cell_measurement_reflns_used 50
_cell_measurement_temperature 130(2)
_cell_measurement_theta_max 20.84
_cell_measurement_theta_min 11.01
_cell_volume 1810.8(10)
_computing_cell_refinement 'KM-4 Software'
_computing_data_collection 'KM-4 Software (Kuma, 1992)'
_computing_data_reduction 'KM-4 Software'
_computing_molecular_graphics 'ORTEPIII (Johnson & Burnett, 1996)'
_computing_structure_refinement 'SHELXL97 (Sheldrick, 1997)'
_computing_structure_solution 'SHELXS97 (Sheldrick, 1990)'
_diffrn_ambient_temperature 130(2)
_diffrn_measured_fraction_theta_full .995
_diffrn_measured_fraction_theta_max .929
_diffrn_measurement_device_type 'Kuma KM-4 CCD'
_diffrn_measurement_method \w
_diffrn_radiation_monochromator graphite
_diffrn_radiation_source 'fine-focus sealed tube'
_diffrn_radiation_type MoK\a
_diffrn_radiation_wavelength .71073
_diffrn_reflns_av_R_equivalents .021
_diffrn_reflns_av_sigmaI/netI .0149
_diffrn_reflns_limit_h_max 23
_diffrn_reflns_limit_h_min -23
_diffrn_reflns_limit_k_max 13
_diffrn_reflns_limit_k_min -12
_diffrn_reflns_limit_l_max 15
_diffrn_reflns_limit_l_min -16
_diffrn_reflns_number 6415
_diffrn_reflns_theta_full 25.00
_diffrn_reflns_theta_max 28.48
_diffrn_reflns_theta_min 3.95
_diffrn_standards_decay_% none
_diffrn_standards_interval_count 0
_diffrn_standards_interval_time 0
_diffrn_standards_number 0
_exptl_absorpt_coefficient_mu .094
_exptl_absorpt_correction_type none
_exptl_crystal_colour colourless
_exptl_crystal_density_diffrn 1.337
_exptl_crystal_density_method 'not measured'
_exptl_crystal_description 'trigonal bipyramid'
_exptl_crystal_F_000 780
_exptl_crystal_size_max .70
_exptl_crystal_size_mid .50
_exptl_crystal_size_min .50
_refine_diff_density_max .229
_refine_diff_density_min -.214
_refine_ls_extinction_method none
_refine_ls_goodness_of_fit_ref 1.057
_refine_ls_hydrogen_treatment mixed
_refine_ls_matrix_type full
_refine_ls_number_parameters 249
_refine_ls_number_reflns 2254
_refine_ls_number_restraints 1
_refine_ls_restrained_S_all 1.057
_refine_ls_R_factor_all .028
_refine_ls_R_factor_gt .028
_refine_ls_shift/su_max <0.001
_refine_ls_shift/su_mean <0.001
_refine_ls_structure_factor_coef Fsqd
_refine_ls_weighting_details 'w = 1/[\s^2^(Fo^2^)+(0.0540P)^2^+0.4286P] where P = (Fo^2^+2Fc^2^)/3'
_refine_ls_weighting_scheme calc
_refine_ls_wR_factor_ref .077
_reflns_number_gt 2201
_reflns_number_total 2254
_reflns_threshold_expression >2sigma(I)
_cod_data_source_file sx1108.cif
_cod_data_source_block I
_cod_original_cell_volume 1810.8(7)
_cod_original_sg_symbol_H-M 'C 2'
_cod_original_formula_sum 'C21 H26 N1 O4.5'
_cod_database_code 2011736

loop_
_symmetry_equiv_pos_as_xyz
'x, y, z'
'-x, y, -z'
'x+1/2, y+1/2, z'
'-x+1/2, y+1/2, -z'

loop_
_atom_site_label
_atom_site_fract_x
_atom_site_fract_y
_atom_site_fract_z
_atom_site_U_iso_or_equiv
_atom_site_adp_type
_atom_site_calc_flag
_atom_site_refinement_flags
_atom_site_occupancy
_atom_site_disorder_assembly
_atom_site_disorder_group
_atom_site_type_symbol
O18 .20462(7) -.02808(11) .71574(10) .0185(2) Uani d . 1 . . O
O19 .11674(7) .16177(13) .54123(11) .0231(2) Uani d . 1 . . O
O20 .59998(8) .67489(12) .89583(11) .0222(2) Uani d . 1 . . O
O21 .64642(8) .55233(12) 1.11413(11) .0241(2) Uani d . 1 . . O
N1 .50822(8) .09674(14) .66303(12) .0167(2) Uani d . 1 . . N
C1 .34395(9) .00897(14) .73301(13) .0147(3) Uani d . 1 . . C
H1 .3760 -.0616 .7963 .018 Uiso calc R 1 . . H
C2 .25372(9) .03771(15) .68216(13) .0153(3) Uani d . 1 . . C
C3 .20607(9) .14204(15) .58740(13) .0170(3) Uani d . 1 . . C
C4 .25100(9) .21543(16) .54884(13) .0172(3) Uani d . 1 . . C
H4 .2192 .2864 .4859 .021 Uiso calc R 1 . . H
C4A .34288(10) .18693(14) .60110(13) .0159(3) Uani d . 1 . . C
C5 .38981(10) .26917(16) .55722(13) .0179(3) Uani d . 1 . . C
H5A .3774 .3674 .5580 .021 Uiso calc R 1 . . H
H5B .3645 .2437 .4660 .021 Uiso calc R 1 . . H
C6 .49433(10) .24432(14) .64784(13) .0157(3) Uani d . 1 . . C
H6 .5207 .2798 .6032 .019 Uiso calc R 1 . . H
C6A .53892(9) .32075(15) .77685(13) .0151(3) Uani d . 1 . . C
C7 .55162(10) .46154(15) .77932(14) .0168(3) Uani d . 1 . . C
H7 .5348 .5069 .7018 .020 Uiso calc R 1 . . H
C8 .58810(10) .53527(15) .89255(15) .0177(3) Uani d . 1 . . C
C9 .61269(9) .46963(16) 1.00783(14) .0176(3) Uani d . 1 . . C
C10 .60070(9) .33018(15) 1.00613(14) .0165(3) Uani d . 1 . . C
H10 .6173 .2850 1.0836 .020 Uiso calc R 1 . . H
C10A .56435(9) .25494(14) .89111(13) .0142(3) Uani d . 1 . . C
C11 .55449(9) .10271(15) .89139(13) .0152(3) Uani d . 1 . . C
H11A .5317 .0791 .9428 .018 Uiso calc R 1 . . H
H11B .6156 .0594 .9345 .018 Uiso calc R 1 . . H
C12 .48756(9) .04657(15) .75113(13) .0148(3) Uani d . 1 . . C
H12 .4931 -.0551 .7553 .018 Uiso calc R 1 . . H
C12A .38865(9) .08291(14) .69218(12) .0144(3) Uani d . 1 . . C
C13 .25171(10) -.13501(17) .80910(15) .0209(3) Uani d . 1 . . C
H13A .2687 -.2061 .7731 .031 Uiso calc R 1 . . H
H13B .2114 -.1741 .8285 .031 Uiso calc R 1 . . H
H13C .3075 -.0987 .8901 .031 Uiso calc R 1 . . H
C14 .06546(10) .25843(18) .43721(15) .0254(3) Uani d . 1 . . C
H14A .0920 .3495 .4696 .038 Uiso calc R 1 . . H
H14B .0012 .2586 .4058 .038 Uiso calc R 1 . . H
H14C .0680 .2335 .3648 .038 Uiso calc R 1 . . H
C15 .67676(11) .71114(17) .89810(16) .0238(3) Uani d . 1 . . C
H15A .7327 .6694 .9748 .036 Uiso calc R 1 . . H
H15B .6837 .8106 .9034 .036 Uiso calc R 1 . . H
H15C .6668 .6784 .8176 .036 Uiso calc R 1 . . H
C16 .66980(13) .4889(2) 1.23151(16) .0303(4) Uani d . 1 . . C
H16A .6149 .4459 1.2145 .045 Uiso calc R 1 . . H
H16B .6934 .5579 1.3006 .045 Uiso calc R 1 . . H
H16C .7172 .4195 1.2601 .045 Uiso calc R 1 . . H
C17 .59854(10) .05447(16) .70245(16) .0212(3) Uani d . 1 . . C
H17A .6058 .0826 .6352 .032 Uiso calc R 1 . . H
H17B .6040 -.0450 .7121 .032 Uiso calc R 1 . . H
H17C .6466 .0974 .7865 .032 Uiso calc R 1 . . H
O30 .5000 .8061(2) 1.0000 .0331(4) Uani d S 1 . . O
H30A .533(2) .757(4) .983(3) .084(11) Uiso d . 1 . . H

loop_
_atom_site_aniso_label
_atom_site_aniso_U_11
_atom_site_aniso_U_22
_atom_site_aniso_U_33
_atom_site_aniso_U_12
_atom_site_aniso_U_13
_atom_site_aniso_U_23
O18 .0174(4) .0170(5) .0222(5) .0010(4) .0125(4) .0032(4)
O19 .0159(5) .0238(6) .0248(5) .0053(4) .0097(4) .0063(5)
O20 .0298(5) .0109(5) .0297(5) -.0011(4) .0199(5) -.0013(4)
O21 .0338(6) .0171(5) .0199(5) -.0059(5) .0154(5) -.0045(4)
N1 .0209(5) .0130(5) .0202(5) .0004(5) .0144(5) .0003(4)
C1 .0157(6) .0127(6) .0135(5) .0007(5) .0075(5) .0005(5)
C2 .0171(6) .0134(6) .0153(6) -.0020(5) .0096(5) -.0021(5)
C3 .0154(6) .0156(6) .0158(6) .0016(5) .0073(5) -.0009(5)
C4 .0183(6) .0143(6) .0144(6) .0022(5) .0074(5) .0014(5)
C4A .0186(6) .0140(6) .0136(5) -.0004(5) .0089(5) -.0001(5)
C5 .0225(6) .0155(6) .0159(6) .0012(5) .0117(5) .0026(5)
C6 .0219(6) .0124(6) .0169(6) -.0010(5) .0138(5) .0004(5)
C6A .0167(6) .0131(6) .0179(6) .0000(5) .0116(5) .0001(5)
C7 .0207(6) .0137(6) .0192(6) .0005(5) .0136(6) .0019(5)
C8 .0204(6) .0121(6) .0227(7) -.0007(5) .0141(6) -.0002(5)
C9 .0177(6) .0163(7) .0182(6) -.0021(5) .0105(5) -.0023(5)
C10 .0167(6) .0164(7) .0158(6) -.0007(5) .0094(5) .0011(5)
C10A .0143(5) .0111(6) .0174(6) -.0006(5) .0096(5) .0000(5)
C11 .0159(6) .0127(6) .0159(6) .0003(5) .0090(5) .0028(5)
C12 .0174(6) .0111(6) .0175(6) .0005(5) .0114(5) .0013(5)
C12A .0167(6) .0123(6) .0132(6) -.0012(5) .0084(5) -.0010(5)
C13 .0184(6) .0191(7) .0228(7) -.0020(6) .0111(6) .0052(6)
C14 .0199(6) .0223(7) .0243(7) .0065(6) .0080(6) .0046(6)
C15 .0276(7) .0150(6) .0293(7) -.0045(6) .0173(6) -.0005(6)
C16 .0430(9) .0274(8) .0202(7) -.0090(8) .0188(7) -.0056(7)
C17 .0237(7) .0185(7) .0289(7) .0007(6) .0198(6) .0012(6)
O30 .0294(9) .0193(8) .0492(11) .000 .0228(9) .000

loop_
_atom_type_symbol
_atom_type_description
_atom_type_scat_dispersion_real
_atom_type_scat_dispersion_imag
_atom_type_scat_source
C C .0033 .0016 'International Tables Vol C Tables 4.2.6.8 and 6.1.1.4'
H H .0000 .0000 'International Tables Vol C Tables 4.2.6.8 and 6.1.1.4'
N N .0061 .0033 'International Tables Vol C Tables 4.2.6.8 and 6.1.1.4'
O O .0106 .0060 'International Tables Vol C Tables 4.2.6.8 and 6.1.1.4'

loop_
_geom_angle_atom_site_label_1
_geom_angle_atom_site_label_2
_geom_angle_atom_site_label_3
_geom_angle_site_symmetry_3
_geom_angle
C2 O18 C13 . 115.67(11)
C3 O19 C14 . 115.91(12)
C8 O20 C15 . 112.41(12)
C9 O21 C16 . 116.90(13)
C17 N1 C6 . 113.32(12)
C17 N1 C12 . 113.24(12)
C6 N1 C12 . 109.29(11)
C2 C1 C12A . 120.66(12)
C2 C1 H1 . 119.7
C12A C1 H1 . 119.7
O18 C2 C1 . 124.98(12)
O18 C2 C3 . 115.47(12)
C1 C2 C3 . 119.54(12)
O19 C3 C4 . 125.18(13)
O19 C3 C2 . 115.42(13)
C4 C3 C2 . 119.40(13)
C3 C4 C4A . 121.10(13)
C3 C4 H4 . 119.5
C4A C4 H4 . 119.5
C12A C4A C4 . 119.20(13)
C12A C4A C5 . 121.10(12)
C4 C4A C5 . 119.70(13)
C4A C5 C6 . 110.93(11)
C4A C5 H5A . 109.5
C6 C5 H5A . 109.5
C4A C5 H5B . 109.5
C6 C5 H5B . 109.5
H5A C5 H5B . 108.0
N1 C6 C6A . 114.03(12)
N1 C6 C5 . 107.05(11)
C6A C6 C5 . 110.35(12)
N1 C6 H6 . 108.4
C6A C6 H6 . 108.4
C5 C6 H6 . 108.4
C10A C6A C7 . 119.21(13)
C10A C6A C6 . 121.77(13)
C7 C6A C6 . 118.98(12)
C8 C7 C6A . 120.81(13)
C8 C7 H7 . 119.6
C6A C7 H7 . 119.6
C7 C8 O20 . 121.35(13)
C7 C8 C9 . 120.24(14)
O20 C8 C9 . 118.40(13)
O21 C9 C10 . 125.10(13)
O21 C9 C8 . 115.70(13)
C10 C9 C8 . 119.20(14)
C9 C10 C10A . 120.54(13)
C9 C10 H10 . 119.7
C10A C10 H10 . 119.7
C6A C10A C10 . 119.99(13)
C6A C10A C11 . 119.83(13)
C10 C10A C11 . 120.17(12)
C10A C11 C12 . 111.42(11)
C10A C11 H11A . 109.3
C12 C11 H11A . 109.3
C10A C11 H11B . 109.3
C12 C11 H11B . 109.3
H11A C11 H11B . 108.0
N1 C12 C12A . 108.39(11)
N1 C12 C11 . 112.41(11)
C12A C12 C11 . 111.45(11)
N1 C12 H12 . 108.2
C12A C12 H12 . 108.2
C11 C12 H12 . 108.2
C4A C12A C1 . 120.09(12)
C4A C12A C12 . 121.61(12)
C1 C12A C12 . 118.30(12)
O18 C13 H13A . 109.5
O18 C13 H13B . 109.5
H13A C13 H13B . 109.5
O18 C13 H13C . 109.5
H13A C13 H13C . 109.5
H13B C13 H13C . 109.5
O19 C14 H14A . 109.5
O19 C14 H14B . 109.5
H14A C14 H14B . 109.5
O19 C14 H14C . 109.5
H14A C14 H14C . 109.5
H14B C14 H14C . 109.5
O20 C15 H15A . 109.5
O20 C15 H15B . 109.5
H15A C15 H15B . 109.5
O20 C15 H15C . 109.5
H15A C15 H15C . 109.5
H15B C15 H15C . 109.5
O21 C16 H16A . 109.5
O21 C16 H16B . 109.5
H16A C16 H16B . 109.5
O21 C16 H16C . 109.5
H16A C16 H16C . 109.5
H16B C16 H16C . 109.5
N1 C17 H17A . 109.5
N1 C17 H17B . 109.5
H17A C17 H17B . 109.5
N1 C17 H17C . 109.5
H17A C17 H17C . 109.5
H17B C17 H17C . 109.5
H30A O30 H30A 2_657 115(4)

loop_
_geom_bond_atom_site_label_1
_geom_bond_atom_site_label_2
_geom_bond_site_symmetry_2
_geom_bond_distance
_geom_bond_publ_flag
O18 C2 . 1.3611(16) ?
O18 C13 . 1.4211(18) ?
O19 C3 . 1.3675(17) ?
O19 C14 . 1.4264(19) ?
O20 C8 . 1.3820(18) ?
O20 C15 . 1.4230(19) ?
O21 C9 . 1.3659(18) ?
O21 C16 . 1.426(2) ?
N1 C6 . 1.4610(18) ?
N1 C12 . 1.4648(17) ?
N1 C17 . 1.4582(18) ?
C1 C2 . 1.3821(19) ?
C1 C12A . 1.4008(19) ?
C1 H1 . .9500 ?
C2 C3 . 1.4120(19) ?
C3 C4 . 1.381(2) ?
C4 C4A . 1.404(2) ?
C4 H4 . .9500 ?
C4A C12A . 1.3839(19) ?
C4A C5 . 1.5037(19) ?
C5 C6 . 1.537(2) ?
C5 H5A . .9900 ?
C5 H5B . .9900 ?
C6 C6A . 1.5209(19) ?
C6 H6 . 1.0000 ?
C6A C10A . 1.3914(19) ?
C6A C7 . 1.3963(19) ?
C7 C8 . 1.375(2) ?
C7 H7 . .9500 ?
C8 C9 . 1.406(2) ?
C9 C10 . 1.382(2) ?
C10 C10A . 1.4000(19) ?
C10 H10 . .9500 ?
C10A C11 . 1.5029(19) ?
C11 C12 . 1.535(2) ?
C11 H11A . .9900 ?
C11 H11B . .9900 ?
C12 C12A . 1.5159(18) ?
C12 H12 . 1.0000 ?
C13 H13A . .9800 ?
C13 H13B . .9800 ?
C13 H13C . .9800 ?
C14 H14A . .9800 ?
C14 H14B . .9800 ?
C14 H14C . .9800 ?
C15 H15A . .9800 ?
C15 H15B . .9800 ?
C15 H15C . .9800 ?
C16 H16A . .9800 ?
C16 H16B . .9800 ?
C16 H16C . .9800 ?
C17 H17A . .9800 ?
C17 H17B . .9800 ?
C17 H17C . .9800 ?
O30 H30A . .90(4) ?

loop_
_geom_hbond_atom_site_label_D
_geom_hbond_atom_site_label_H
_geom_hbond_atom_site_label_A
_geom_hbond_distance_DH
_geom_hbond_distance_HA
_geom_hbond_distance_DA
_geom_hbond_angle_DHA
_geom_hbond_publ_flag
O30 H30A O20 .90(4) 2.23(3) 3.0997(15) 164(3) yes

loop_
_geom_torsion_atom_site_label_1
_geom_torsion_atom_site_label_2
_geom_torsion_atom_site_label_3
_geom_torsion_atom_site_label_4
_geom_torsion
C13 O18 C2 C1 -.9(2)
C13 O18 C2 C3 178.77(12)
C12A C1 C2 O18 -179.88(13)
C12A C1 C2 C3 .5(2)
C14 O19 C3 C4 5.6(2)
C14 O19 C3 C2 -174.66(13)
O18 C2 C3 O19 -.67(18)
C1 C2 C3 O19 179.02(12)
O18 C2 C3 C4 179.12(12)
C1 C2 C3 C4 -1.2(2)
O19 C3 C4 C4A -179.45(13)
C2 C3 C4 C4A .8(2)
C3 C4 C4A C12A .4(2)
C3 C4 C4A C5 -179.81(13)
C12A C4A C5 C6 -13.16(18)
C4 C4A C5 C6 167.03(12)
C17 N1 C6 C6A -79.59(15)
C12 N1 C6 C6A 47.71(15)
C17 N1 C6 C5 158.06(11)
C12 N1 C6 C5 -74.64(14)
C4A C5 C6 N1 48.37(15)
C4A C5 C6 C6A -76.25(15)
N1 C6 C6A C10A -19.05(19)
C5 C6 C6A C10A 101.48(15)
N1 C6 C6A C7 163.25(12)
C5 C6 C6A C7 -76.23(16)
C10A C6A C7 C8 -.5(2)
C6 C6A C7 C8 177.27(12)
C6A C7 C8 O20 -179.21(13)
C6A C7 C8 C9 -.4(2)
C15 O20 C8 C7 -75.56(18)
C15 O20 C8 C9 105.63(15)
C16 O21 C9 C10 -.8(2)
C16 O21 C9 C8 178.50(14)
C7 C8 C9 O21 -178.61(12)
O20 C8 C9 O21 .2(2)
C7 C8 C9 C10 .7(2)
O20 C8 C9 C10 179.56(13)
O21 C9 C10 C10A 179.15(13)
C8 C9 C10 C10A -.1(2)
C7 C6A C10A C10 1.1(2)
C6 C6A C10A C10 -176.60(12)
C7 C6A C10A C11 -177.65(13)
C6 C6A C10A C11 4.7(2)
C9 C10 C10A C6A -.8(2)
C9 C10 C10A C11 177.96(13)
C6A C10A C11 C12 -18.97(17)
C10 C10A C11 C12 162.29(12)
C17 N1 C12 C12A -173.65(12)
C6 N1 C12 C12A 59.01(14)
C17 N1 C12 C11 62.72(16)
C6 N1 C12 C11 -64.63(15)
C10A C11 C12 N1 49.41(15)
C10A C11 C12 C12A -72.50(14)
C4 C4A C12A C1 -1.11(19)
C5 C4A C12A C1 179.07(12)
C4 C4A C12A C12 179.45(12)
C5 C4A C12A C12 -.4(2)
C2 C1 C12A C4A .7(2)
C2 C1 C12A C12 -179.85(12)
N1 C12 C12A C4A -21.45(18)
C11 C12 C12A C4A 102.76(14)
N1 C12 C12A C1 159.10(12)
C11 C12 C12A C1 -76.69(16)

loop_
_cod_related_entry_id
_cod_related_entry_database
_cod_related_entry_code
1 ChemSpider 21182217
